data_4022456
loop_
_publ_author_name
'Richard S. Grainger'
'Richard B. Owoare'
'Patrizia Tisselli'
'Jonathan W. Steed'

_publ_section_title
;
 A Synthetic Alternative to the Type-II Intramolecular
 4 + 3 Cycloaddition Reaction
;
_journal_name_full 'Journal of Organic Chemistry'
_journal_page_first 7899
_journal_page_last 7902
_journal_paper_doi 10.1021/jo034356f
_journal_volume 68
_journal_year 2003
_chemical_formula_sum 'C11 H14 O2'
_chemical_formula_weight 178.22
_chemical_name_systematic
;
 ?
;
_space_group_IT_number 15
_symmetry_cell_setting monoclinic
_symmetry_space_group_name_Hall '-C 2yc'
_symmetry_space_group_name_H-M 'C 1 2/c 1'
_atom_sites_solution_hydrogens geom
_atom_sites_solution_primary direct
_atom_sites_solution_secondary difmap
_audit_creation_method SHELXL-97
_cell_angle_alpha 90.00
_cell_angle_beta 107.876(2)
_cell_angle_gamma 90.00
_cell_formula_units_Z 8
_cell_length_a 22.1341(6)
_cell_length_b 7.6802(3)
_cell_length_c 11.0101(3)
_cell_measurement_temperature 120(2)
_cell_volume 1781.30(10)
_computing_cell_refinement 'DENZO-SMN (Otwinowski & Minor, 1997)'
_computing_data_collection 'Collect (Nonius, 1998)'
_computing_data_reduction 'DENZO-SMN (Otwinowski & Minor, 1997)'
_computing_molecular_graphics 'X-Seed (Barbour, 1999)'
_computing_publication_material 'CIFTAB (Sheldrick, 1997)'
_computing_structure_refinement 'SHELXL-97 (Sheldrick, 1997)'
_computing_structure_solution 'SHELXS-97 (Sheldrick, 1990)'
_diffrn_ambient_temperature 120(2)
_diffrn_measured_fraction_theta_full 0.885
_diffrn_measured_fraction_theta_max 0.885
_diffrn_measurement_device_type 'Nonis KappaCCD CCD diffractometer'
_diffrn_measurement_method 'phi & omega scans'
_diffrn_radiation_monochromator graphite
_diffrn_radiation_source 'fine-focus sealed tube'
_diffrn_radiation_type MoK\a
_diffrn_radiation_wavelength 0.71073
_diffrn_reflns_av_R_equivalents 0.0505
_diffrn_reflns_av_sigmaI/netI 0.0530
_diffrn_reflns_limit_h_max 28
_diffrn_reflns_limit_h_min -28
_diffrn_reflns_limit_k_max 9
_diffrn_reflns_limit_k_min -8
_diffrn_reflns_limit_l_max 14
_diffrn_reflns_limit_l_min -14
_diffrn_reflns_number 2933
_diffrn_reflns_theta_full 27.48
_diffrn_reflns_theta_max 27.48
_diffrn_reflns_theta_min 3.59
_diffrn_standards_decay_% 0.0
_exptl_absorpt_coefficient_mu 0.090
_exptl_absorpt_correction_T_max 0.9735
_exptl_absorpt_correction_T_min 0.9315
_exptl_absorpt_correction_type multi-scan
_exptl_crystal_colour colourless
_exptl_crystal_density_diffrn 1.329
_exptl_crystal_density_method 'not measured'
_exptl_crystal_description block
_exptl_crystal_F_000 768
_exptl_crystal_size_max 0.80
_exptl_crystal_size_mid 0.80
_exptl_crystal_size_min 0.30
_refine_diff_density_max 0.275
_refine_diff_density_min -0.244
_refine_diff_density_rms 0.044
_refine_ls_extinction_coef 0.021(3)
_refine_ls_extinction_expression Fc^*^=kFc[1+0.001xFc^2^\l^3^/sin(2\q)]^-1/4^
_refine_ls_extinction_method SHELXL
_refine_ls_goodness_of_fit_ref 1.063
_refine_ls_hydrogen_treatment mixed
_refine_ls_matrix_type full
_refine_ls_number_parameters 119
_refine_ls_number_reflns 1813
_refine_ls_number_restraints 0
_refine_ls_restrained_S_all 1.063
_refine_ls_R_factor_all 0.0500
_refine_ls_R_factor_gt 0.0397
_refine_ls_shift/su_max 0.000
_refine_ls_shift/su_mean 0.000
_refine_ls_structure_factor_coef Fsqd
_refine_ls_weighting_details 'calc w=1/[\s^2^(Fo^2^)+(0.0361P)^2^+1.2353P] where P=(Fo^2^+2Fc^2^)/3'
_refine_ls_weighting_scheme calc
_refine_ls_wR_factor_gt 0.0971
_refine_ls_wR_factor_ref 0.1031
_reflns_number_gt 1548
_reflns_number_total 1813
_reflns_threshold_expression >2sigma(I)
_cod_data_source_file jo034356fsi20030318_091819.cif
_cod_data_source_block C:\structs\Grainger\ro289a\RO289A.CIF
_cod_original_sg_symbol_H-M 'C 2/c'
_cod_database_code 4022456

loop_
_symmetry_equiv_pos_as_xyz
'x, y, z'
'-x, y, -z+1/2'
'x+1/2, y+1/2, z'
'-x+1/2, y+1/2, -z+1/2'
'-x, -y, -z'
'x, -y, z-1/2'
'-x+1/2, -y+1/2, -z'
'x+1/2, -y+1/2, z-1/2'

loop_
_atom_site_label
_atom_site_type_symbol
_atom_site_fract_x
_atom_site_fract_y
_atom_site_fract_z
_atom_site_U_iso_or_equiv
_atom_site_adp_type
_atom_site_occupancy
_atom_site_symmetry_multiplicity
_atom_site_calc_flag
_atom_site_refinement_flags
O1 O 0.06807(4) 0.33320(13) 1.10359(8) 0.0218(3) Uani 1 1 d .
C1 C 0.09649(6) 0.17118(17) 1.08597(12) 0.0170(3) Uani 1 1 d .
H1 H 0.0930 0.0813 1.1491 0.020 Uiso 1 1 calc R
O2 O 0.07995(4) 0.22005(13) 0.75419(8) 0.0206(3) Uani 1 1 d .
C2 C 0.06432(6) 0.11143(17) 0.94674(11) 0.0150(3) Uani 1 1 d .
H2 H 0.0179 0.1036 0.9359 0.018 Uiso 1 1 calc R
C3 C 0.07179(5) 0.25406(17) 0.85618(11) 0.0154(3) Uani 1 1 d .
C4 C 0.06708(6) 0.44046(18) 0.89747(12) 0.0198(3) Uani 1 1 d .
H4A H 0.0219 0.4754 0.8748 0.024 Uiso 1 1 calc R
H4B H 0.0886 0.5190 0.8525 0.024 Uiso 1 1 calc R
C5 C 0.09843(6) 0.45654(18) 1.04273(12) 0.0216(3) Uani 1 1 d .
H5 H 0.0964 0.5780 1.0739 0.026 Uiso 1 1 calc R
C6 C 0.16558(6) 0.38945(19) 1.07764(12) 0.0223(3) Uani 1 1 d .
H6 H 0.2021 0.4567 1.0808 0.027 Uiso 1 1 calc R
C7 C 0.16523(6) 0.22061(19) 1.10331(11) 0.0192(3) Uani 1 1 d .
C8 C 0.21791(6) 0.0896(2) 1.13252(13) 0.0253(4) Uani 1 1 d .
H8A H 0.2369 0.0808 1.2263 0.030 Uiso 1 1 calc R
H8B H 0.2513 0.1316 1.0971 0.030 Uiso 1 1 calc R
C9 C 0.19670(7) -0.0923(2) 1.07877(13) 0.0255(4) Uani 1 1 d .
H9A H 0.1722 -0.1467 1.1304 0.031 Uiso 1 1 calc R
H9B H 0.2349 -0.1646 1.0884 0.031 Uiso 1 1 calc R
C10 C 0.15582(6) -0.09478(18) 0.93763(13) 0.0214(3) Uani 1 1 d .
H10A H 0.1709 -0.0018 0.8918 0.026 Uiso 1 1 calc R
H10B H 0.1622 -0.2076 0.8998 0.026 Uiso 1 1 calc R
C11 C 0.08453(6) -0.06909(17) 0.91611(12) 0.0179(3) Uani 1 1 d .
H11A H 0.0616 -0.0953 0.8256 0.022 Uiso 1 1 calc R
H11B H 0.0706 -0.1553 0.9688 0.022 Uiso 1 1 calc R

loop_
_atom_site_aniso_label
_atom_site_aniso_U_11
_atom_site_aniso_U_22
_atom_site_aniso_U_33
_atom_site_aniso_U_23
_atom_site_aniso_U_13
_atom_site_aniso_U_12
O1 0.0319(5) 0.0171(5) 0.0207(5) -0.0007(4) 0.0146(4) 0.0054(4)
C1 0.0241(7) 0.0139(7) 0.0149(6) 0.0013(5) 0.0089(5) 0.0039(5)
O2 0.0273(5) 0.0207(5) 0.0153(5) 0.0012(4) 0.0088(4) 0.0002(4)
C2 0.0158(6) 0.0144(7) 0.0158(6) 0.0008(5) 0.0063(5) 0.0003(5)
C3 0.0124(5) 0.0175(7) 0.0153(6) 0.0014(5) 0.0028(5) 0.0005(5)
C4 0.0257(7) 0.0148(7) 0.0195(6) 0.0026(5) 0.0080(5) 0.0023(6)
C5 0.0331(8) 0.0130(7) 0.0207(7) -0.0024(6) 0.0113(6) 0.0000(6)
C6 0.0251(7) 0.0235(8) 0.0167(6) -0.0045(6) 0.0041(5) -0.0059(6)
C7 0.0229(7) 0.0237(8) 0.0097(6) -0.0021(5) 0.0030(5) 0.0004(6)
C8 0.0210(6) 0.0325(9) 0.0196(7) 0.0023(6) 0.0022(5) 0.0051(6)
C9 0.0255(7) 0.0262(8) 0.0246(7) 0.0057(6) 0.0076(6) 0.0121(6)
C10 0.0254(7) 0.0176(7) 0.0238(7) -0.0007(6) 0.0114(6) 0.0056(6)
C11 0.0229(6) 0.0140(7) 0.0190(6) 0.0012(5) 0.0094(5) -0.0007(5)

loop_
_atom_type_symbol
_atom_type_description
_atom_type_scat_dispersion_real
_atom_type_scat_dispersion_imag
_atom_type_scat_source
C C 0.0033 0.0016 'International Tables Vol C Tables 4.2.6.8 and 6.1.1.4'
H H 0.0000 0.0000 'International Tables Vol C Tables 4.2.6.8 and 6.1.1.4'
O O 0.0106 0.0060 'International Tables Vol C Tables 4.2.6.8 and 6.1.1.4'

loop_
_geom_angle_atom_site_label_1
_geom_angle_atom_site_label_2
_geom_angle_atom_site_label_3
_geom_angle
C1 O1 C5 102.76(9)
O1 C1 C7 103.28(10)
O1 C1 C2 107.67(10)
C7 C1 C2 109.65(10)
C3 C2 C11 114.23(10)
C3 C2 C1 108.99(10)
C11 C2 C1 114.28(10)
O2 C3 C4 121.47(12)
O2 C3 C2 121.67(12)
C4 C3 C2 116.84(10)
C3 C4 C5 109.67(11)
O1 C5 C6 102.77(11)
O1 C5 C4 107.73(11)
C6 C5 C4 109.39(10)
C7 C6 C5 108.56(12)
C6 C7 C8 130.28(13)
C6 C7 C1 106.73(12)
C8 C7 C1 122.78(12)
C7 C8 C9 113.77(11)
C8 C9 C10 114.59(11)
C11 C10 C9 114.34(11)
C2 C11 C10 116.10(11)

loop_
_geom_bond_atom_site_label_1
_geom_bond_atom_site_label_2
_geom_bond_distance
O1 C1 1.4341(15)
O1 C5 1.4403(17)
C1 C7 1.5222(18)
C1 C2 1.5483(17)
O2 C3 1.2191(15)
C2 C3 1.5240(17)
C2 C11 1.5260(18)
C3 C4 1.5152(18)
C4 C5 1.5406(18)
C5 C6 1.5072(19)
C6 C7 1.328(2)
C7 C8 1.4986(19)
C8 C9 1.533(2)
C9 C10 1.5397(18)
C10 C11 1.5347(18)
